data_4345512
loop_
_publ_author_name
'Zhou, Lin'
'Zheng, Xuan'
'Shi, Ping-Ping'
'Zafar, Zainab'
'Ye, Heng-Yun'
'Fu, Da-Wei'
'Ye, Qiong'

_publ_section_title
;
 Switchable Nonlinear Optical and Tunable Luminescent Properties Triggered
 by Multiple Phase Transitions in a Perovskite-Like Compound.
;
_journal_issue 6
_journal_name_full 'Inorganic chemistry'
_journal_page_first 3238
_journal_page_last 3244
_journal_paper_doi 10.1021/acs.inorgchem.6b02508
_journal_volume 56
_journal_year 2017
_chemical_formula_sum 'C60 Cd4 N36 P4'
_chemical_formula_weight 1798.44
_chemical_name_systematic
; 
 ? 
;
_space_group_IT_number 64
_symmetry_cell_setting orthorhombic
_symmetry_space_group_name_Hall '-C 2ac 2'
_symmetry_space_group_name_H-M 'C m c e'
_atom_sites_solution_primary direct
_atom_sites_solution_secondary difmap
_audit_creation_method SHELXL-97
_cell_angle_alpha 90.00
_cell_angle_beta 90.00
_cell_angle_gamma 90.00
_cell_formula_units_Z 2
_cell_length_a 17.056(4)
_cell_length_b 16.624(4)
_cell_length_c 17.063(4)
_cell_measurement_reflns_used 1030
_cell_measurement_temperature 427(2)
_cell_measurement_theta_max 25.00
_cell_measurement_theta_min 2.09
_cell_volume 4838(2)
_computing_cell_refinement 'CrystalClear (Rigaku Inc., 2008)'
_computing_data_collection 'CrystalClear (Rigaku Inc., 2008)'
_computing_data_reduction 'CrystalClear (Rigaku Inc., 2008)'
_computing_structure_refinement 'SHELXL-97 (Sheldrick, 1997)'
_computing_structure_solution 'SHELXS-97 (Sheldrick, 1990)'
_diffrn_ambient_temperature 427(2)
_diffrn_measured_fraction_theta_full 0.995
_diffrn_measured_fraction_theta_max 0.995
_diffrn_measurement_device_type 'Saturn724+ (4x4 bin mode)'
_diffrn_measurement_method CCD_Profile_fitting
_diffrn_radiation_monochromator graphite
_diffrn_radiation_source 'fine-focus sealed tube'
_diffrn_radiation_type MoK\a
_diffrn_radiation_wavelength 0.71073
_diffrn_reflns_av_R_equivalents 0.1037
_diffrn_reflns_av_sigmaI/netI 0.0617
_diffrn_reflns_limit_h_max 20
_diffrn_reflns_limit_h_min -19
_diffrn_reflns_limit_k_max 19
_diffrn_reflns_limit_k_min -17
_diffrn_reflns_limit_l_max 20
_diffrn_reflns_limit_l_min -20
_diffrn_reflns_number 12973
_diffrn_reflns_theta_full 25.00
_diffrn_reflns_theta_max 25.00
_diffrn_reflns_theta_min 2.09
_exptl_absorpt_coefficient_mu 0.982
_exptl_absorpt_correction_T_max 0.8278
_exptl_absorpt_correction_T_min 0.8129
_exptl_absorpt_correction_type multi-scan
_exptl_crystal_colour colorless
_exptl_crystal_density_diffrn 1.235
_exptl_crystal_density_method 'not measured'
_exptl_crystal_description block
_exptl_crystal_F_000 1728
_exptl_crystal_size_max 0.22
_exptl_crystal_size_mid 0.20
_exptl_crystal_size_min 0.20
_refine_diff_density_max 2.958
_refine_diff_density_min -2.217
_refine_diff_density_rms 0.604
_refine_ls_extinction_method none
_refine_ls_goodness_of_fit_ref 1.137
_refine_ls_matrix_type full
_refine_ls_number_parameters 94
_refine_ls_number_reflns 2205
_refine_ls_number_restraints 120
_refine_ls_restrained_S_all 1.209
_refine_ls_R_factor_all 0.2103
_refine_ls_R_factor_gt 0.2371
_refine_ls_shift/su_max 0.001
_refine_ls_shift/su_mean 0.000
_refine_ls_structure_factor_coef Fsqd
_refine_ls_weighting_details 'calc w=1/[\s^2^(Fo^2^)+(0.5000P)^2^+0.0000P] where P=(Fo^2^+2Fc^2^)/3'
_refine_ls_weighting_scheme calc
_refine_ls_wR_factor_gt 0.4338
_refine_ls_wR_factor_ref 0.4636
_reflns_number_gt 1030
_reflns_number_total 2205
_reflns_threshold_expression >2sigma(I)
_cod_data_source_file ic6b02508_si_005.cif
_cod_data_source_block d
_cod_depositor_comments
;
The following automatic conversions were performed:

'_exptl_absorpt_correction_type' value 'Multi-scan' changed to
'multi-scan' according to
/home/data/users/saulius/crontab/automatic-downloads/rss-feeds/ACS/lib/dictionaries/cif_core.dic
dictionary named 'cif_core.dic' version 2.4.2 from 2011-04-26.

Automatic conversion script
Id: cif_fix_values 4973 2017-02-22 13:04:09Z antanas 

 Adding full bibliography for 4345510--4345512.cif.
;
_cod_original_cell_volume 4838(18)
_cod_original_sg_symbol_Hall '-C 2bc 2'
_cod_original_sg_symbol_H-M 'C m c a'
_cod_database_code 4345512

loop_
_symmetry_equiv_pos_as_xyz
'x, y, z'
'-x, -y+1/2, z+1/2'
'-x, y+1/2, -z+1/2'
'x, -y, -z'
'x+1/2, y+1/2, z'
'-x+1/2, -y+1, z+1/2'
'-x+1/2, y+1, -z+1/2'
'x+1/2, -y+1/2, -z'
'-x, -y, -z'
'x, y-1/2, -z-1/2'
'x, -y-1/2, z-1/2'
'-x, y, z'
'-x+1/2, -y+1/2, -z'
'x+1/2, y, -z-1/2'
'x+1/2, -y, z-1/2'
'-x+1/2, y+1/2, z'

loop_
_atom_site_label
_atom_site_type_symbol
_atom_site_fract_x
_atom_site_fract_y
_atom_site_fract_z
_atom_site_U_iso_or_equiv
_atom_site_adp_type
_atom_site_occupancy
_atom_site_symmetry_multiplicity
_atom_site_calc_flag
_atom_site_refinement_flags
C9 C 0.3274(3) -0.0659(4) 0.2913(4) 0.540(3) Uani 1 1 d DU
N9 N 0.0000 0.5000 0.5000 0.164(3) Uani 1 4 d SDU
N5 N 0.2500 0.2500 0.5000 0.170(3) Uani 1 2 d SDU
N2 N 0.0000 0.3277(7) 0.2838(4) 0.582(4) Uiso 1 2 d SDU
Cd1 Cd 0.0000 0.25298(13) 0.55016(16) 0.1577(9) Uani 1 2 d SDU
N6 N 0.0000 0.1354(3) 0.4742(7) 0.1577(9) Uani 1 2 d SDU
P1 P 0.2500 -0.0023(6) 0.2500 0.540(3) Uani 1 2 d SDU
C3 C 0.1978(4) 0.2469(12) 0.5561(8) 0.166(2) Uani 1 1 d DU
C1 C 0.0000 0.3131(15) 0.3592(3) 0.582(4) Uiso 1 2 d SDU
C4 C 0.0000 0.0662(3) 0.4717(6) 0.161(2) Uani 1 2 d SDU
N7 N 0.0000 0.0000 0.5000 0.162(3) Uani 1 4 d SDU
N1 N 0.0000 0.3209(6) 0.4254(3) 0.583(6) Uiso 1 2 d SDU
C2 C 0.0000 0.2769(8) 0.2259(5) 0.581(4) Uiso 1 2 d SDU
N4 N 0.1300(3) 0.2532(5) 0.5612(6) 0.1577(9) Uani 1 1 d DU
N8 N 0.0000 0.3929(4) 0.5993(5) 0.1577(9) Uani 1 2 d SDU
N3 N 0.0000 0.2401(9) 0.1700(7) 0.581(6) Uiso 1 2 d SDU
C5 C 0.0000 0.4552(5) 0.5656(6) 0.162(2) Uani 1 2 d SDU
C6 C 0.2086(4) 0.0615(5) 0.3274(3) 0.540(3) Uani 1 1 d DU
C7 C 0.1238(5) 0.0859(12) 0.3096(6) 0.541(3) Uiso 1 1 d DU
C10 C 0.3821(7) -0.1000(11) 0.2284(10) 0.541(5) Uani 1 1 d DU
C8 C 0.1143(10) 0.106(2) 0.2226(7) 0.540(11) Uiso 0.50 1 d PDU

loop_
_atom_site_aniso_label
_atom_site_aniso_U_11
_atom_site_aniso_U_22
_atom_site_aniso_U_33
_atom_site_aniso_U_23
_atom_site_aniso_U_13
_atom_site_aniso_U_12
C9 0.540(4) 0.540(5) 0.540(4) 0.000(4) -0.001(4) 0.000(4)
N9 0.188(5) 0.200(5) 0.104(4) 0.051(3) 0.000 0.000
N5 0.186(4) 0.210(5) 0.114(5) 0.046(5) 0.006(3) 0.005(5)
Cd1 0.1802(18) 0.1960(16) 0.0969(14) 0.0476(11) 0.000 0.000
N6 0.1802(18) 0.1960(16) 0.0969(14) 0.0476(11) 0.000 0.000
P1 0.540(4) 0.540(5) 0.540(4) 0.000(4) -0.001(4) 0.000(4)
C3 0.183(3) 0.205(4) 0.109(4) 0.043(4) 0.003(3) 0.004(4)
C4 0.183(4) 0.197(3) 0.102(4) 0.047(3) 0.000 0.000
N7 0.186(6) 0.197(3) 0.104(5) 0.049(4) 0.000 0.000
N4 0.1802(18) 0.1960(16) 0.0969(14) 0.0476(11) 0.000 0.000
N8 0.1802(18) 0.1960(16) 0.0969(14) 0.0476(11) 0.000 0.000
C5 0.186(4) 0.198(3) 0.102(4) 0.049(3) 0.000 0.000
C6 0.540(4) 0.540(5) 0.540(4) 0.000(4) -0.001(4) 0.000(4)
C10 0.541(7) 0.541(10) 0.541(8) -0.001(8) -0.001(7) 0.000(6)

loop_
_atom_type_symbol
_atom_type_description
_atom_type_scat_dispersion_real
_atom_type_scat_dispersion_imag
_atom_type_scat_source
C C 0.0033 0.0016 'International Tables Vol C Tables 4.2.6.8 and 6.1.1.4'
N N 0.0061 0.0033 'International Tables Vol C Tables 4.2.6.8 and 6.1.1.4'
Cd Cd -0.8075 1.2024 'International Tables Vol C Tables 4.2.6.8 and 6.1.1.4'
P P 0.1023 0.0942 'International Tables Vol C Tables 4.2.6.8 and 6.1.1.4'

loop_
_geom_angle_atom_site_label_1
_geom_angle_atom_site_label_2
_geom_angle_atom_site_label_3
_geom_angle
_geom_angle_site_symmetry_1
_geom_angle_site_symmetry_3
C10 C9 P1 112.5(7) . .
C5 N9 C5 180.000(2) . 9_566
C3 N5 C3 180.000(3) . 13_556
C2 N2 C1 128.7(15) . .
N3 Cd1 N4 85.1(3) 2 12
N3 Cd1 N4 85.1(3) 2 .
N4 Cd1 N4 170.3(5) 12 .
N3 Cd1 N6 126.8(5) 2 .
N4 Cd1 N6 92.8(2) 12 .
N4 Cd1 N6 92.8(2) . .
N3 Cd1 N1 148.8(5) 2 .
N4 Cd1 N1 94.2(3) 12 .
N4 Cd1 N1 94.2(3) . .
N6 Cd1 N1 84.4(4) . .
N3 Cd1 N8 67.0(5) 2 .
N4 Cd1 N8 88.3(2) 12 .
N4 Cd1 N8 88.3(2) . .
N6 Cd1 N8 166.3(3) . .
N1 Cd1 N8 81.9(3) . .
C4 N6 Cd1 148.6(10) . .
C9 P1 C9 109.6(6) 7_545 .
C9 P1 C6 109.4(3) 7_545 .
C9 P1 C6 109.5(3) . .
C9 P1 C6 109.5(3) 7_545 7_545
C9 P1 C6 109.4(3) . 7_545
C6 P1 C6 109.4(7) . 7_545
N4 C3 N5 136.7(12) . .
N1 C1 N2 163(2) . .
N6 C4 N7 154.2(12) . .
C4 N7 C4 180.00(17) . 9_556
C1 N1 Cd1 145.5(14) . .
N3 C2 N2 172.1(15) . .
C3 N4 Cd1 169.5(11) . .
C5 N8 Cd1 131.2(7) . .
C2 N3 Cd1 144.1(13) . 2_554
N8 C5 N9 152.6(10) . .
C7 C6 P1 112.0(6) . .
C8 C7 C6 110.5(9) . .

loop_
_geom_bond_atom_site_label_1
_geom_bond_atom_site_label_2
_geom_bond_distance
_geom_bond_site_symmetry_2
C9 C10 1.531(14) .
C9 P1 1.832(8) .
N9 C5 1.345(10) .
N9 C5 1.345(10) 9_566
N5 C3 1.308(11) .
N5 C3 1.308(11) 13_556
N2 C2 1.300(12) .
N2 C1 1.310(10) .
Cd1 N3 2.047(13) 2
Cd1 N4 2.225(7) 12
Cd1 N4 2.225(7) .
Cd1 N6 2.345(9) .
Cd1 N1 2.409(8) .
Cd1 N8 2.472(8) .
N6 C4 1.150(7) .
P1 C9 1.832(8) 7_545
P1 C6 1.835(8) .
P1 C6 1.835(8) 7_545
C3 N4 1.164(9) .
C1 N1 1.137(8) .
C4 N7 1.202(6) .
N7 C4 1.202(6) 9_556
C2 N3 1.133(13) .
N8 C5 1.185(10) .
N3 Cd1 2.047(13) 2_554
C6 C7 1.533(11) .
C7 C8 1.531(14) .

loop_
_geom_torsion_atom_site_label_1
_geom_torsion_atom_site_label_2
_geom_torsion_atom_site_label_3
_geom_torsion_atom_site_label_4
_geom_torsion
_geom_torsion_site_symmetry_1
_geom_torsion_site_symmetry_4
N3 Cd1 N6 C4 0.000(3) 2 .
N4 Cd1 N6 C4 -86.0(3) 12 .
N4 Cd1 N6 C4 86.0(3) . .
N1 Cd1 N6 C4 180.000(2) . .
N8 Cd1 N6 C4 180.000(3) . .
C10 C9 P1 C9 78.6(8) . 7_545
C10 C9 P1 C6 -161.4(8) . .
C10 C9 P1 C6 -41.5(10) . 7_545
C3 N5 C3 N4 176(100) 13_556 .
C2 N2 C1 N1 180.000(7) . .
Cd1 N6 C4 N7 0.000(5) . .
N6 C4 N7 C4 0.0(4) . 9_556
N2 C1 N1 Cd1 180.000(8) . .
N3 Cd1 N1 C1 180.000(5) 2 .
N4 Cd1 N1 C1 -92.4(2) 12 .
N4 Cd1 N1 C1 92.4(2) . .
N6 Cd1 N1 C1 0.000(5) . .
N8 Cd1 N1 C1 180.000(5) . .
C1 N2 C2 N3 180.000(16) . .
N5 C3 N4 Cd1 38(8) . .
N3 Cd1 N4 C3 154(6) 2 .
N4 Cd1 N4 C3 151(5) 12 .
N6 Cd1 N4 C3 27(6) . .
N1 Cd1 N4 C3 -58(6) . .
N8 Cd1 N4 C3 -139(6) . .
N3 Cd1 N8 C5 180.000(3) 2 .
N4 Cd1 N8 C5 -94.5(3) 12 .
N4 Cd1 N8 C5 94.5(3) . .
N6 Cd1 N8 C5 0.000(5) . .
N1 Cd1 N8 C5 0.000(3) . .
N2 C2 N3 Cd1 0.000(18) . 2_554
Cd1 N8 C5 N9 0.000(7) . .
C5 N9 C5 N8 0(100) 9_566 .
C9 P1 C6 C7 -33.7(10) 7_545 .
C9 P1 C6 C7 -153.8(8) . .
C6 P1 C6 C7 86.3(8) 7_545 .
P1 C6 C7 C8 -40(2) . .
